data_2224628
loop_
_publ_author_name
'Jotani, Mukesh M.'
'Shah, Rina D.'
'Jasinski, Jerry P.'

_publ_section_title 7-(4-Methoxyphenyl)-5-methyl-9-phenyl-7<i>H</i>-pyrrolo[2',3':4,5]pyrimido[1,6-<i>d</i>]tetrazole
_journal_coeditor_code GW2072
_journal_issue 1
_journal_name_full 'Acta Crystallographica Section E'
_journal_page_first o212
_journal_page_last o213
_journal_paper_doi 10.1107/S1600536809053653
_journal_volume 66
_journal_year 2010
_chemical_formula_iupac 'C20 H16 N6 O'
_chemical_formula_moiety 'C20 H16 N6 O'
_chemical_formula_sum 'C20 H16 N6 O'
_chemical_formula_weight 356.39
_chemical_name_systematic
;
7-(4-Methoxyphenyl)-5-methyl-9-phenyl-7<i>H</i>-
pyrrolo[2',3':4,5]pyrimido[1,6-<i>d</i>]tetrazole
;
_space_group_IT_number 14
_symmetry_cell_setting monoclinic
_symmetry_space_group_name_Hall '-P 2yn'
_symmetry_space_group_name_H-M 'P 1 21/n 1'
_atom_sites_solution_hydrogens geom
_atom_sites_solution_primary direct
_atom_sites_solution_secondary difmap
_cell_angle_alpha 90.00
_cell_angle_beta 110.217(2)
_cell_angle_gamma 90.00
_cell_formula_units_Z 4
_cell_length_a 13.738(2)
_cell_length_b 7.032(3)
_cell_length_c 19.4350(3)
_cell_measurement_reflns_used 5176
_cell_measurement_temperature 293(2)
_cell_measurement_theta_max 31.26
_cell_measurement_theta_min 2.17
_cell_volume 1761.9(8)
_computing_cell_refinement 'APEX2 and SAINT (Bruker, 2004)'
_computing_data_collection '<i>APEX2</i> (Bruker, 2004)'
_computing_data_reduction 'SAINT and XPREP (Bruker, 2004)'
_computing_molecular_graphics 'ORTEP32 and PLATON (Spek, 2009)'
_computing_publication_material '<i>SHELXL97</i> (Sheldrick, 2008)'
_computing_structure_refinement '<i>SHELXL97</i> (Sheldrick, 2008)'
_computing_structure_solution '<i>SIR2004</i> (Burla <i>et al.</i>,  2003)'
_diffrn_ambient_temperature 293(2)
_diffrn_measured_fraction_theta_full 1.000
_diffrn_measured_fraction_theta_max 1.000
_diffrn_measurement_device_type 'Bruker Kappa APEXII CCD diffractometer'
_diffrn_measurement_method '\w and \f scan'
_diffrn_radiation_monochromator graphite
_diffrn_radiation_source 'fine-focus sealed tube'
_diffrn_radiation_type MoK\a
_diffrn_radiation_wavelength 0.71073
_diffrn_reflns_av_R_equivalents 0.0301
_diffrn_reflns_av_sigmaI/netI 0.0217
_diffrn_reflns_limit_h_max 19
_diffrn_reflns_limit_h_min -19
_diffrn_reflns_limit_k_max 9
_diffrn_reflns_limit_k_min -4
_diffrn_reflns_limit_l_max 27
_diffrn_reflns_limit_l_min -27
_diffrn_reflns_number 42323
_diffrn_reflns_theta_full 30.00
_diffrn_reflns_theta_max 30.00
_diffrn_reflns_theta_min 1.59
_diffrn_standards_decay_% 0
_exptl_absorpt_coefficient_mu 0.089
_exptl_absorpt_correction_T_max 0.98
_exptl_absorpt_correction_T_min 0.96
_exptl_absorpt_correction_type multi-scan
_exptl_absorpt_process_details '(SADABS; Sheldrick, 2004)'
_exptl_crystal_colour yellow
_exptl_crystal_density_diffrn 1.344
_exptl_crystal_density_method 'not measured'
_exptl_crystal_description plate
_exptl_crystal_F_000 744
_exptl_crystal_size_max 0.47
_exptl_crystal_size_mid 0.35
_exptl_crystal_size_min 0.2
_refine_diff_density_max 0.293
_refine_diff_density_min -0.202
_refine_ls_extinction_coef 0.0104(12)
_refine_ls_extinction_expression Fc^*^=kFc[1+0.001xFc^2^\l^3^/sin(2\q)]^-1/4^
_refine_ls_extinction_method '<i>SHELXL97</i> (Sheldrick, 2008)'
_refine_ls_goodness_of_fit_ref 1.035
_refine_ls_hydrogen_treatment constr
_refine_ls_matrix_type full
_refine_ls_number_parameters 247
_refine_ls_number_reflns 5137
_refine_ls_number_restraints 0
_refine_ls_restrained_S_all 1.035
_refine_ls_R_factor_all 0.0683
_refine_ls_R_factor_gt 0.0446
_refine_ls_shift/su_max 0.001
_refine_ls_shift/su_mean 0.000
_refine_ls_structure_factor_coef Fsqd
_refine_ls_weighting_details 'calc w=1/[\s^2^(Fo^2^)+(0.0656P)^2^+0.2469P] where P=(Fo^2^+2Fc^2^)/3'
_refine_ls_weighting_scheme calc
_refine_ls_wR_factor_gt 0.1165
_refine_ls_wR_factor_ref 0.1288
_reflns_number_gt 3694
_reflns_number_total 5137
_reflns_threshold_expression I>2sigma(I)
_cod_data_source_file gw2072.cif
_cod_data_source_block I
_cod_original_sg_symbol_H-M 'P 21/n'
_cod_database_code 2224628
_cod_database_fobs_code 2224628

loop_
_symmetry_equiv_pos_as_xyz
'x, y, z'
'-x+1/2, y+1/2, -z+1/2'
'-x, -y, -z'
'x-1/2, -y-1/2, z-1/2'

loop_
_atom_site_type_symbol
_atom_site_label
_atom_site_fract_x
_atom_site_fract_y
_atom_site_fract_z
_atom_site_U_iso_or_equiv
_atom_site_adp_type
_atom_site_calc_flag
_atom_site_refinement_flags
_atom_site_occupancy
_atom_site_disorder_assembly
_atom_site_disorder_group
N N1 0.49323(7) 0.66669(14) 0.35550(5) 0.0364(2) Uani d . 1 . .
N N2 0.64444(8) 0.71967(13) 0.46114(6) 0.0390(2) Uani d . 1 . .
N N3 0.60830(8) 0.78499(13) 0.56626(5) 0.0387(2) Uani d . 1 . .
N N4 0.63253(10) 0.82763(16) 0.63905(6) 0.0503(3) Uani d . 1 . .
N N5 0.54477(10) 0.84057(18) 0.64892(6) 0.0553(3) Uani d . 1 . .
N N6 0.46241(9) 0.80796(15) 0.58676(5) 0.0461(3) Uani d . 1 . .
O O1 0.67511(8) 0.63011(14) 0.14173(5) 0.0557(3) Uani d . 1 . .
C C1 0.54006(9) 0.70521(14) 0.42843(6) 0.0342(2) Uani d . 1 . .
C C2 0.46308(9) 0.72839(14) 0.45931(6) 0.0322(2) Uani d . 1 . .
C C3 0.36448(9) 0.70460(14) 0.40206(6) 0.0331(2) Uani d . 1 . .
C C4 0.38831(9) 0.66682(16) 0.34039(6) 0.0372(2) Uani d . 1 . .
H H4 0.3383 0.6437 0.2933 0.045 Uiso calc R 1 . .
C C5 0.67850(10) 0.75945(15) 0.53047(7) 0.0400(3) Uani d . 1 . .
C C6 0.50261(9) 0.77276(14) 0.53513(6) 0.0350(2) Uani d . 1 . .
C C7 0.79065(11) 0.7757(2) 0.57366(8) 0.0538(3) Uani d . 1 . .
H H7A 0.8307 0.7651 0.5408 0.081 Uiso calc R 1 . .
H H7B 0.8109 0.6735 0.6102 0.081 Uiso calc R 1 . .
H H7C 0.8044 0.8991 0.5986 0.081 Uiso calc R 1 . .
C C8 0.25890(9) 0.71760(15) 0.40362(6) 0.0348(2) Uani d . 1 . .
C C9 0.17475(10) 0.73306(18) 0.33836(7) 0.0437(3) Uani d . 1 . .
H H9 0.1867 0.7361 0.2931 0.052 Uiso calc R 1 . .
C C10 0.07452(11) 0.7441(2) 0.33822(8) 0.0531(3) Uani d . 1 . .
H H10 0.0183 0.7540 0.2931 0.064 Uiso calc R 1 . .
C C11 0.05569(11) 0.7407(2) 0.40303(9) 0.0572(4) Uani d . 1 . .
H H11 -0.0134 0.7493 0.4030 0.069 Uiso calc R 1 . .
C C12 0.13717(12) 0.7249(2) 0.46801(9) 0.0559(4) Uani d . 1 . .
H H12 0.1242 0.7217 0.5129 0.067 Uiso calc R 1 . .
C C13 0.23768(11) 0.71372(18) 0.46865(7) 0.0444(3) Uani d . 1 . .
H H13 0.2932 0.7032 0.5141 0.053 Uiso calc R 1 . .
C C14 0.54240(9) 0.65119(16) 0.30183(6) 0.0352(2) Uani d . 1 . .
C C15 0.50818(9) 0.76648(17) 0.24049(6) 0.0409(3) Uani d . 1 . .
H H15 0.4533 0.8542 0.2348 0.049 Uiso calc R 1 . .
C C16 0.55355(10) 0.75407(18) 0.18782(7) 0.0437(3) Uani d . 1 . .
H H16 0.5294 0.8320 0.1454 0.052 Uiso calc R 1 . .
C C17 0.63448(9) 0.62818(17) 0.19641(6) 0.0397(3) Uani d . 1 . .
C C18 0.66942(9) 0.51457(18) 0.25825(7) 0.0430(3) Uani d . 1 . .
H H18 0.7254 0.4291 0.2646 0.052 Uiso calc R 1 . .
C C19 0.62275(9) 0.52564(17) 0.31077(6) 0.0413(3) Uani d . 1 . .
H H19 0.6461 0.4467 0.3530 0.050 Uiso calc R 1 . .
C C20 0.75810(14) 0.5043(3) 0.14708(10) 0.0782(6) Uani d . 1 . .
H H20A 0.8168 0.5324 0.1918 0.117 Uiso calc R 1 . .
H H20B 0.7795 0.5207 0.1043 0.117 Uiso calc R 1 . .
H H20C 0.7354 0.3728 0.1488 0.117 Uiso calc R 1 . .

loop_
_atom_site_aniso_label
_atom_site_aniso_U_11
_atom_site_aniso_U_22
_atom_site_aniso_U_33
_atom_site_aniso_U_12
_atom_site_aniso_U_13
_atom_site_aniso_U_23
N1 0.0378(5) 0.0443(5) 0.0276(5) 0.0018(4) 0.0121(4) -0.0010(4)
N2 0.0382(5) 0.0396(5) 0.0362(5) 0.0018(4) 0.0092(4) 0.0011(4)
N3 0.0492(6) 0.0345(4) 0.0271(5) -0.0023(4) 0.0064(4) 0.0001(3)
N4 0.0663(8) 0.0509(6) 0.0272(5) -0.0076(5) 0.0080(5) -0.0035(4)
N5 0.0717(8) 0.0613(7) 0.0300(6) -0.0110(6) 0.0139(5) -0.0068(5)
N6 0.0620(7) 0.0495(6) 0.0284(5) -0.0074(5) 0.0175(5) -0.0042(4)
O1 0.0641(6) 0.0690(6) 0.0459(5) 0.0180(5) 0.0340(5) 0.0111(4)
C1 0.0401(6) 0.0329(5) 0.0285(5) 0.0015(4) 0.0105(4) 0.0016(4)
C2 0.0406(6) 0.0288(4) 0.0272(5) 0.0002(4) 0.0118(4) 0.0018(4)
C3 0.0388(6) 0.0327(5) 0.0278(5) 0.0006(4) 0.0115(4) 0.0016(4)
C4 0.0365(6) 0.0436(6) 0.0298(5) 0.0000(4) 0.0095(5) -0.0017(4)
C5 0.0437(7) 0.0334(5) 0.0373(6) 0.0010(4) 0.0069(5) 0.0014(4)
C6 0.0458(6) 0.0289(5) 0.0293(5) -0.0020(4) 0.0115(5) 0.0017(4)
C7 0.0451(7) 0.0510(7) 0.0520(8) -0.0023(5) -0.0001(6) -0.0040(6)
C8 0.0407(6) 0.0320(5) 0.0326(6) -0.0005(4) 0.0137(5) -0.0007(4)
C9 0.0426(7) 0.0532(7) 0.0346(6) 0.0003(5) 0.0124(5) -0.0012(5)
C10 0.0404(7) 0.0647(8) 0.0496(8) 0.0015(6) 0.0096(6) -0.0037(6)
C11 0.0430(8) 0.0684(9) 0.0646(10) -0.0028(6) 0.0244(7) -0.0089(7)
C12 0.0543(8) 0.0711(9) 0.0512(8) -0.0043(7) 0.0297(7) -0.0068(6)
C13 0.0464(7) 0.0536(7) 0.0349(6) -0.0008(5) 0.0161(5) -0.0016(5)
C14 0.0369(6) 0.0420(5) 0.0277(5) -0.0006(4) 0.0124(4) -0.0023(4)
C15 0.0381(6) 0.0512(6) 0.0327(6) 0.0103(5) 0.0113(5) 0.0035(5)
C16 0.0448(7) 0.0550(7) 0.0312(6) 0.0087(5) 0.0129(5) 0.0090(5)
C17 0.0416(6) 0.0474(6) 0.0337(6) 0.0020(5) 0.0174(5) 0.0000(4)
C18 0.0451(7) 0.0448(6) 0.0426(7) 0.0110(5) 0.0195(5) 0.0049(5)
C19 0.0472(7) 0.0433(6) 0.0348(6) 0.0075(5) 0.0158(5) 0.0069(4)
C20 0.0943(13) 0.0825(11) 0.0864(12) 0.0367(10) 0.0674(11) 0.0245(9)

loop_
_atom_type_symbol
_atom_type_description
_atom_type_scat_dispersion_real
_atom_type_scat_dispersion_imag
_atom_type_scat_source
C C 0.0033 0.0016 'International Tables Vol C Tables 4.2.6.8 and 6.1.1.4'
H H 0.0000 0.0000 'International Tables Vol C Tables 4.2.6.8 and 6.1.1.4'
N N 0.0061 0.0033 'International Tables Vol C Tables 4.2.6.8 and 6.1.1.4'
O O 0.0106 0.0060 'International Tables Vol C Tables 4.2.6.8 and 6.1.1.4'
S S 0.1246 0.1234 'International Tables Vol C Tables 4.2.6.8 and 6.1.1.4'

loop_
_geom_angle_atom_site_label_1
_geom_angle_atom_site_label_2
_geom_angle_atom_site_label_3
_geom_angle_site_symmetry_1
_geom_angle_site_symmetry_3
_geom_angle
_geom_angle_publ_flag
C1 N1 C4 . . 107.82(9) ?
C1 N1 C14 . . 126.90(10) ?
C4 N1 C14 . . 124.89(9) ?
C5 N2 C1 . . 116.55(11) ?
C6 N3 N4 . . 108.19(10) ?
C6 N3 C5 . . 125.97(10) ?
N4 N3 C5 . . 125.83(11) ?
N5 N4 N3 . . 105.27(10) ?
N4 N5 N6 . . 112.98(11) ?
C6 N6 N5 . . 105.53(11) ?
C17 O1 C20 . . 118.22(10) ?
N2 C1 N1 . . 122.92(10) ?
N2 C1 C2 . . 128.74(10) ?
N1 C1 C2 . . 108.33(10) ?
C1 C2 C6 . . 113.45(10) ?
C1 C2 C3 . . 107.80(9) ?
C6 C2 C3 . . 138.71(11) ?
C4 C3 C2 . . 104.68(10) ?
C4 C3 C8 . . 124.54(10) ?
C2 C3 C8 . . 130.77(10) ?
N1 C4 C3 . . 111.35(10) ?
N1 C4 H4 . . 124.3 ?
C3 C4 H4 . . 124.3 ?
N2 C5 N3 . . 119.19(11) ?
N2 C5 C7 . . 122.47(12) ?
N3 C5 C7 . . 118.33(11) ?
N6 C6 N3 . . 108.03(10) ?
N6 C6 C2 . . 135.87(11) ?
N3 C6 C2 . . 116.10(10) ?
C5 C7 H7A . . 109.5 ?
C5 C7 H7B . . 109.5 ?
H7A C7 H7B . . 109.5 ?
C5 C7 H7C . . 109.5 ?
H7A C7 H7C . . 109.5 ?
H7B C7 H7C . . 109.5 ?
C13 C8 C9 . . 117.35(11) ?
C13 C8 C3 . . 122.51(11) ?
C9 C8 C3 . . 120.13(10) ?
C10 C9 C8 . . 121.33(12) ?
C10 C9 H9 . . 119.3 ?
C8 C9 H9 . . 119.3 ?
C11 C10 C9 . . 120.20(14) ?
C11 C10 H10 . . 119.9 ?
C9 C10 H10 . . 119.9 ?
C10 C11 C12 . . 119.60(13) ?
C10 C11 H11 . . 120.2 ?
C12 C11 H11 . . 120.2 ?
C11 C12 C13 . . 120.58(13) ?
C11 C12 H12 . . 119.7 ?
C13 C12 H12 . . 119.7 ?
C12 C13 C8 . . 120.93(13) ?
C12 C13 H13 . . 119.5 ?
C8 C13 H13 . . 119.5 ?
C19 C14 C15 . . 120.24(10) ?
C19 C14 N1 . . 121.15(10) ?
C15 C14 N1 . . 118.61(10) ?
C16 C15 C14 . . 119.92(11) ?
C16 C15 H15 . . 120.0 ?
C14 C15 H15 . . 120.0 ?
C15 C16 C17 . . 120.19(11) ?
C15 C16 H16 . . 119.9 ?
C17 C16 H16 . . 119.9 ?
O1 C17 C18 . . 124.85(11) ?
O1 C17 C16 . . 115.35(10) ?
C18 C17 C16 . . 119.78(11) ?
C19 C18 C17 . . 119.91(11) ?
C19 C18 H18 . . 120.0 ?
C17 C18 H18 . . 120.0 ?
C14 C19 C18 . . 119.94(11) ?
C14 C19 H19 . . 120.0 ?
C18 C19 H19 . . 120.0 ?
O1 C20 H20A . . 109.5 ?
O1 C20 H20B . . 109.5 ?
H20A C20 H20B . . 109.5 ?
O1 C20 H20C . . 109.5 ?
H20A C20 H20C . . 109.5 ?
H20B C20 H20C . . 109.5 ?

loop_
_geom_bond_atom_site_label_1
_geom_bond_atom_site_label_2
_geom_bond_site_symmetry_2
_geom_bond_distance
_geom_bond_publ_flag
N1 C1 . 1.3661(14) ?
N1 C4 . 1.3680(15) ?
N1 C14 . 1.4294(14) ?
N2 C5 . 1.2951(16) ?
N2 C1 . 1.3567(15) ?
N3 C6 . 1.3691(16) ?
N3 N4 . 1.3699(14) ?
N3 C5 . 1.3819(17) ?
N4 N5 . 1.2879(17) ?
N5 N6 . 1.3591(16) ?
N6 C6 . 1.3254(15) ?
O1 C17 . 1.3606(13) ?
O1 C20 . 1.4183(17) ?
C1 C2 . 1.3942(16) ?
C2 C6 . 1.4178(15) ?
C2 C3 . 1.4351(15) ?
C3 C4 . 1.3730(15) ?
C3 C8 . 1.4640(16) ?
C4 H4 . 0.9500 ?
C5 C7 . 1.4824(18) ?
C7 H7A . 0.9800 ?
C7 H7B . 0.9800 ?
C7 H7C . 0.9800 ?
C8 C13 . 1.3920(17) ?
C8 C9 . 1.3942(17) ?
C9 C10 . 1.3783(18) ?
C9 H9 . 0.9500 ?
C10 C11 . 1.371(2) ?
C10 H10 . 0.9500 ?
C11 C12 . 1.372(2) ?
C11 H11 . 0.9500 ?
C12 C13 . 1.379(2) ?
C12 H12 . 0.9500 ?
C13 H13 . 0.9500 ?
C14 C19 . 1.3768(16) ?
C14 C15 . 1.3828(16) ?
C15 C16 . 1.3730(17) ?
C15 H15 . 0.9500 ?
C16 C17 . 1.3854(17) ?
C16 H16 . 0.9500 ?
C17 C18 . 1.3835(16) ?
C18 C19 . 1.3825(16) ?
C18 H18 . 0.9500 ?
C19 H19 . 0.9500 ?
C20 H20A . 0.9800 ?
C20 H20B . 0.9800 ?
C20 H20C . 0.9800 ?

loop_
_geom_hbond_atom_site_label_D
_geom_hbond_atom_site_label_H
_geom_hbond_atom_site_label_A
_geom_hbond_site_symmetry_A
_geom_hbond_distance_DH
_geom_hbond_distance_HA
_geom_hbond_distance_DA
_geom_hbond_angle_DHA
C13 H13 N6 . 0.95 2.38 3.2159(18) 146.4
C12 H12 O1 4_576 0.95 2.57 3.3902(17) 144.1
C7 H7B Cg4 3_666 0.96 2.90 3.620(2) 132
C7 H7C Cg4 3_676 0.96 2.69 3.554(2) 150

loop_
_geom_torsion_atom_site_label_1
_geom_torsion_atom_site_label_2
_geom_torsion_atom_site_label_3
_geom_torsion_atom_site_label_4
_geom_torsion_site_symmetry_1
_geom_torsion_site_symmetry_2
_geom_torsion_site_symmetry_3
_geom_torsion_site_symmetry_4
_geom_torsion
_geom_torsion_publ_flag
C6 N3 N4 N5 . . . . -0.45(12) ?
C5 N3 N4 N5 . . . . 179.34(10) ?
N3 N4 N5 N6 . . . . 0.33(14) ?
N4 N5 N6 C6 . . . . -0.08(14) ?
C5 N2 C1 N1 . . . . 179.05(10) ?
C5 N2 C1 C2 . . . . 0.35(17) ?
C4 N1 C1 N2 . . . . -178.52(10) ?
C14 N1 C1 N2 . . . . -5.42(17) ?
C4 N1 C1 C2 . . . . 0.41(12) ?
C14 N1 C1 C2 . . . . 173.51(10) ?
N2 C1 C2 C6 . . . . -0.04(16) ?
N1 C1 C2 C6 . . . . -178.89(9) ?
N2 C1 C2 C3 . . . . 178.25(10) ?
N1 C1 C2 C3 . . . . -0.60(11) ?
C1 C2 C3 C4 . . . . 0.54(11) ?
C6 C2 C3 C4 . . . . 178.17(12) ?
C1 C2 C3 C8 . . . . -178.67(10) ?
C6 C2 C3 C8 . . . . -1.0(2) ?
C1 N1 C4 C3 . . . . -0.06(13) ?
C14 N1 C4 C3 . . . . -173.33(10) ?
C2 C3 C4 N1 . . . . -0.30(12) ?
C8 C3 C4 N1 . . . . 178.97(9) ?
C1 N2 C5 N3 . . . . -0.24(15) ?
C1 N2 C5 C7 . . . . 178.70(10) ?
C6 N3 C5 N2 . . . . -0.17(16) ?
N4 N3 C5 N2 . . . . -179.92(10) ?
C6 N3 C5 C7 . . . . -179.15(10) ?
N4 N3 C5 C7 . . . . 1.10(16) ?
N5 N6 C6 N3 . . . . -0.22(12) ?
N5 N6 C6 C2 . . . . 179.99(12) ?
N4 N3 C6 N6 . . . . 0.42(12) ?
C5 N3 C6 N6 . . . . -179.37(10) ?
N4 N3 C6 C2 . . . . -179.74(9) ?
C5 N3 C6 C2 . . . . 0.47(15) ?
C1 C2 C6 N6 . . . . 179.44(12) ?
C3 C2 C6 N6 . . . . 1.9(2) ?
C1 C2 C6 N3 . . . . -0.34(13) ?
C3 C2 C6 N3 . . . . -177.88(11) ?
C4 C3 C8 C13 . . . . 165.29(11) ?
C2 C3 C8 C13 . . . . -15.64(17) ?
C4 C3 C8 C9 . . . . -14.18(16) ?
C2 C3 C8 C9 . . . . 164.89(11) ?
C13 C8 C9 C10 . . . . 0.00(17) ?
C3 C8 C9 C10 . . . . 179.50(11) ?
C8 C9 C10 C11 . . . . 0.3(2) ?
C9 C10 C11 C12 . . . . -0.5(2) ?
C10 C11 C12 C13 . . . . 0.4(2) ?
C11 C12 C13 C8 . . . . -0.2(2) ?
C9 C8 C13 C12 . . . . -0.05(17) ?
C3 C8 C13 C12 . . . . -179.54(11) ?
C1 N1 C14 C19 . . . . 55.88(16) ?
C4 N1 C14 C19 . . . . -132.14(12) ?
C1 N1 C14 C15 . . . . -123.61(12) ?
C4 N1 C14 C15 . . . . 48.36(16) ?
C19 C14 C15 C16 . . . . 0.85(18) ?
N1 C14 C15 C16 . . . . -179.66(11) ?
C14 C15 C16 C17 . . . . -0.88(19) ?
C20 O1 C17 C18 . . . . 1.4(2) ?
C20 O1 C17 C16 . . . . -179.88(14) ?
C15 C16 C17 O1 . . . . -178.74(12) ?
C15 C16 C17 C18 . . . . 0.1(2) ?
O1 C17 C18 C19 . . . . 179.42(12) ?
C16 C17 C18 C19 . . . . 0.70(19) ?
C15 C14 C19 C18 . . . . -0.04(18) ?
N1 C14 C19 C18 . . . . -179.52(11) ?
C17 C18 C19 C14 . . . . -0.73(19) ?

loop_
_cod_related_entry_id
_cod_related_entry_database
_cod_related_entry_code
1 ChemSpider 24744134
